data_2007772
loop_
_publ_author_name
'Rickard, Clifton E. F.'
'Woodgate, Paul D.'
'Zhao, Zhongde'

_publ_section_title
;
 \h^6^-Tricarbonylchromium Complexes of Methyl
 4,6-<i>O</i>-Benzylidene-\a-<small>D</small>-glucopyranosides
;
_journal_issue 10
_journal_name_full 'Acta Crystallographica Section C'
_journal_page_first 1420
_journal_page_last 1424
_journal_paper_doi 10.1107/S0108270198005976
_journal_volume 54
_journal_year 1998
_chemical_formula_moiety 'C16 H22 O6'
_chemical_formula_sum 'C16 H22 O6'
_chemical_formula_weight 310.34
_chemical_name_systematic
;
 (R)-[Methyl 2,3-di-O-methyl-4,6-O-(phenylmethylene)\a-D-glucopyranoside]
;
_space_group_IT_number 4
_symmetry_cell_setting monoclinic
_symmetry_space_group_name_Hall 'P 2yb'
_symmetry_space_group_name_H-M 'P 1 21 1'
_audit_creation_method SHELXL-97
_cell_angle_alpha 90.00
_cell_angle_beta 97.832(3)
_cell_angle_gamma 90.00
_cell_formula_units_Z 2
_cell_length_a 4.8635(7)
_cell_length_b 13.0125(18)
_cell_length_c 12.6580(18)
_cell_measurement_reflns_used 4243
_cell_measurement_temperature 203(2)
_cell_measurement_theta_max 25
_cell_measurement_theta_min 2
_cell_volume 793.61(19)
_computing_cell_refinement 'SAINT (Siemens, 1994b)'
_computing_data_collection 'SMART (Siemens, 1994b)'
_computing_data_reduction SAINT
_computing_molecular_graphics 'SHELXTL (Siemens, 1994a)'
_computing_publication_material SHELXL97
_computing_structure_refinement 'SHELXL97 (Sheldrick, 1997)'
_computing_structure_solution 'SHELXS97 (Sheldrick, 1990)'
_diffrn_ambient_temperature 203(2)
_diffrn_measured_fraction_theta_full 1.000
_diffrn_measured_fraction_theta_max 1.000
_diffrn_measurement_device_type 'Siemens SMART'
_diffrn_measurement_method Area-detector
_diffrn_radiation_monochromator graphite
_diffrn_radiation_source 'fine-focus sealed tube'
_diffrn_radiation_type MoK\a
_diffrn_radiation_wavelength 0.71073
_diffrn_reflns_av_R_equivalents 0.052
_diffrn_reflns_av_sigmaI/netI 0.1063
_diffrn_reflns_limit_h_max 5
_diffrn_reflns_limit_h_min -5
_diffrn_reflns_limit_k_max 15
_diffrn_reflns_limit_k_min -14
_diffrn_reflns_limit_l_max 15
_diffrn_reflns_limit_l_min 0
_diffrn_reflns_number 4639
_diffrn_reflns_theta_full 25.00
_diffrn_reflns_theta_max 25.00
_diffrn_reflns_theta_min 1.62
_diffrn_standards_decay_% 0
_exptl_absorpt_coefficient_mu 0.099
_exptl_absorpt_correction_T_max 0.990
_exptl_absorpt_correction_T_min 0.967
_exptl_absorpt_correction_type 'empirical (Blessing, 1995)'
_exptl_crystal_colour Colourless
_exptl_crystal_density_diffrn 1.299
_exptl_crystal_density_method 'not measured'
_exptl_crystal_description Needle
_exptl_crystal_F_000 332
_exptl_crystal_size_max 0.34
_exptl_crystal_size_mid 0.10
_exptl_crystal_size_min 0.10
_refine_diff_density_max 0.260
_refine_diff_density_min -0.307
_refine_ls_extinction_method none
_refine_ls_goodness_of_fit_ref 0.945
_refine_ls_hydrogen_treatment 'H atoms: see below'
_refine_ls_matrix_type full
_refine_ls_number_parameters 202
_refine_ls_number_reflns 2655
_refine_ls_number_restraints 1
_refine_ls_restrained_S_all 0.945
_refine_ls_R_factor_all 0.146
_refine_ls_R_factor_obs 0.072
_refine_ls_shift/su_max 0.004
_refine_ls_shift/su_mean 0.001
_refine_ls_structure_factor_coef Fsqd
_refine_ls_weighting_details 'w = 1/[\s^2^(Fo^2^)+(0.1003P)^2^] where P = (Fo^2^+2Fc^2^)/3'
_refine_ls_weighting_scheme calc
_refine_ls_wR_factor_ref 0.202
_reflns_number_gt 1325
_reflns_number_total 2655
_reflns_threshold_expression I>2\s(I)
_cod_data_source_file ta1212.cif
_cod_data_source_block 1
_cod_depositor_comments
;
The following automatic conversions were performed:
'_symmetry_cell_setting' value 'Monoclinic' changed to 'monoclinic'
according to '/home/saulius/struct/CIF-dictionaries/cif_core.dic'
dictionary named 'cif_core.dic' version 2.4.1 from 2010-06-29.

Automatic conversion script
Id: cif_fix_enum 1527 2010-12-29 10:47:43Z saulius 

The following automatic conversions were performed:

'_symmetry_cell_setting' value 'Monoclinic' changed to 'monoclinic'
according to /home/saulius/struct/CIF-dictionaries/cif_core.dic
dictionary named 'cif_core.dic' version 2.4.1 from 2010-06-29.

Automatic conversion script
Id: cif_fix_values 1715 2011-07-08 13:25:40Z adriana 

The following automatic conversions were performed:

'_refine_ls_weighting_scheme' value 'calc w =
1/[\s^2^(Fo^2^)+(0.1003P)^2^] where P = (Fo^2^+2Fc^2^)/3' was changed
to 'calc'. New tag '_refine_ls_weighting_details' was created. The
value of the new tag was set to 'w = 1/[\s^2^(Fo^2^)+(0.1003P)^2^]
where P = (Fo^2^+2Fc^2^)/3'.

Automatic conversion script
Id: cif_fix_values 3143 2015-03-26 13:38:13Z robertas 
;
_cod_original_sg_symbol_Hall 'P 2y1'
_cod_original_sg_symbol_H-M 'P 21'
_cod_database_code 2007772

loop_
_symmetry_equiv_pos_as_xyz
'x, y, z'
'-x, y+1/2, -z'

loop_
_atom_site_label
_atom_site_fract_x
_atom_site_fract_y
_atom_site_fract_z
_atom_site_U_iso_or_equiv
_atom_site_adp_type
_atom_site_calc_flag
_atom_site_refinement_flags
_atom_site_occupancy
_atom_site_disorder_assembly
_atom_site_disorder_group
_atom_site_type_symbol
O1 1.0081(8) -0.1629(3) 0.2456(4) 0.0657(13) Uani d . 1 . . O
O2 1.3022(8) -0.1313(3) 0.4462(4) 0.0664(13) Uani d . 1 . . O
O3 1.2101(7) 0.0785(3) 0.4679(3) 0.0594(12) Uani d . 1 . . O
O4 0.9538(7) 0.1779(3) 0.2725(3) 0.0520(11) Uani d . 1 . . O
O5 1.2890(8) -0.0447(3) 0.1701(3) 0.0608(12) Uani d . 1 . . O
O6 0.9333(8) 0.1922(3) 0.0882(3) 0.0658(13) Uani d . 1 . . O
C1 1.2744(12) -0.1149(5) 0.2547(6) 0.0611(19) Uani d . 1 . . C
H1A 1.4175 -0.1687 0.2521 0.073 Uiso calc R 1 . . H
C2 1.3199(11) -0.0642(4) 0.3629(5) 0.0496(16) Uani d . 1 . . C
H2A 1.5119 -0.0371 0.3726 0.060 Uiso calc R 1 . . H
C3 1.1286(11) 0.0274(4) 0.3695(5) 0.0476(15) Uani d . 1 . . C
H3A 0.9349 0.0030 0.3667 0.057 Uiso calc R 1 . . H
C4 1.1513(11) 0.0945(4) 0.2759(5) 0.0449(14) Uani d . 1 . . C
H4A 1.3408 0.1237 0.2831 0.054 Uiso calc R 1 . . H
C5 1.0979(11) 0.0383(4) 0.1735(5) 0.0529(16) Uani d . 1 . . C
H5A 0.9068 0.0104 0.1652 0.063 Uiso calc R 1 . . H
C6 1.1243(14) 0.1095(5) 0.0829(6) 0.0684(19) Uani d . 1 . . C
H6A 1.3143 0.1360 0.0882 0.082 Uiso calc R 1 . . H
H6B 1.0815 0.0731 0.0149 0.082 Uiso calc R 1 . . H
C7 0.9865(12) 0.2445(4) 0.1860(5) 0.0530(16) Uani d . 1 . . C
H7A 1.1774 0.2726 0.1951 0.064 Uiso calc R 1 . . H
C8 0.9510(16) -0.2293(6) 0.1562(7) 0.095(3) Uani d . 1 . . C
H8A 0.8130 -0.2797 0.1700 0.142 Uiso calc R 1 . . H
H8B 1.1200 -0.2643 0.1441 0.142 Uiso calc R 1 . . H
H8C 0.8808 -0.1894 0.0936 0.142 Uiso calc R 1 . . H
C9 1.5296(16) -0.1986(6) 0.4698(7) 0.099(3) Uani d . 1 . . C
H9A 1.5367 -0.2234 0.5424 0.149 Uiso calc R 1 . . H
H9B 1.7002 -0.1623 0.4624 0.149 Uiso calc R 1 . . H
H9C 1.5084 -0.2564 0.4209 0.149 Uiso calc R 1 . . H
C10 0.9854(14) 0.1035(8) 0.5238(6) 0.094(3) Uani d . 1 . . C
H10A 1.0483 0.1510 0.5812 0.141 Uiso calc R 1 . . H
H10B 0.9160 0.0414 0.5533 0.141 Uiso calc R 1 . . H
H10C 0.8383 0.1353 0.4752 0.141 Uiso calc R 1 . . H
C11 0.7829(11) 0.3299(5) 0.1868(5) 0.0538(16) Uani d . 1 . . C
C12 0.6498(14) 0.3735(6) 0.0937(6) 0.0692(19) Uani d . 1 . . C
H12A 0.6823 0.3463 0.0278 0.083 Uiso calc R 1 . . H
C13 0.4732(15) 0.4547(6) 0.0950(7) 0.084(2) Uani d . 1 . . C
H13A 0.3869 0.4827 0.0305 0.100 Uiso calc R 1 . . H
C14 0.4210(14) 0.4957(6) 0.1900(7) 0.082(2) Uani d . 1 . . C
H14A 0.2984 0.5514 0.1910 0.098 Uiso calc R 1 . . H
C15 0.5504(14) 0.4542(6) 0.2844(6) 0.081(2) Uani d . 1 . . C
H15A 0.5129 0.4808 0.3500 0.098 Uiso calc R 1 . . H
C16 0.7339(13) 0.3741(5) 0.2825(6) 0.0709(19) Uani d . 1 . . C
H16A 0.8280 0.3487 0.3471 0.085 Uiso calc R 1 . . H

loop_
_atom_site_aniso_label
_atom_site_aniso_U_11
_atom_site_aniso_U_22
_atom_site_aniso_U_33
_atom_site_aniso_U_12
_atom_site_aniso_U_13
_atom_site_aniso_U_23
O1 0.047(3) 0.070(3) 0.083(3) -0.009(2) 0.020(2) -0.020(3)
O2 0.037(2) 0.078(3) 0.085(4) 0.007(2) 0.010(2) 0.019(3)
O3 0.038(2) 0.084(3) 0.057(3) -0.010(2) 0.0097(19) -0.006(2)
O4 0.034(2) 0.065(2) 0.058(3) 0.0044(19) 0.0095(18) 0.007(2)
O5 0.052(3) 0.066(3) 0.069(3) 0.008(2) 0.026(2) 0.010(2)
O6 0.060(3) 0.077(3) 0.062(3) 0.005(2) 0.011(2) 0.005(3)
C1 0.034(4) 0.067(4) 0.085(6) 0.009(3) 0.016(3) -0.002(4)
C2 0.030(3) 0.049(3) 0.069(5) -0.001(3) 0.006(3) 0.012(3)
C3 0.023(3) 0.062(4) 0.058(4) -0.004(3) 0.005(3) -0.001(3)
C4 0.034(3) 0.048(3) 0.052(4) -0.001(3) 0.005(2) 0.004(3)
C5 0.038(3) 0.052(4) 0.068(5) -0.002(3) 0.009(3) 0.001(3)
C6 0.065(4) 0.067(4) 0.076(5) 0.005(4) 0.018(3) -0.002(4)
C7 0.048(4) 0.053(4) 0.058(5) -0.002(3) 0.006(3) -0.002(3)
C8 0.075(5) 0.096(5) 0.118(7) -0.008(4) 0.025(5) -0.037(6)
C9 0.068(5) 0.101(6) 0.124(8) 0.029(5) -0.003(5) 0.042(5)
C10 0.069(5) 0.138(7) 0.078(6) -0.008(5) 0.020(4) -0.032(5)
C11 0.042(3) 0.064(4) 0.057(4) 0.001(3) 0.014(3) 0.008(4)
C12 0.063(4) 0.091(5) 0.056(5) 0.005(4) 0.015(3) 0.020(4)
C13 0.066(5) 0.094(6) 0.090(6) 0.022(4) 0.008(4) 0.032(5)
C14 0.063(5) 0.079(5) 0.106(7) 0.023(4) 0.020(5) 0.010(5)
C15 0.070(5) 0.092(6) 0.081(6) 0.018(4) 0.007(4) -0.004(5)
C16 0.059(4) 0.081(5) 0.069(5) 0.015(4) -0.007(3) 0.000(4)

loop_
_atom_type_symbol
_atom_type_description
_atom_type_scat_dispersion_real
_atom_type_scat_dispersion_imag
_atom_type_scat_source
C C 0.0033 0.0016 'International Tables Vol C Tables 4.2.6.8 and 6.1.1.4'
H H 0.0000 0.0000 'International Tables Vol C Tables 4.2.6.8 and 6.1.1.4'
O O 0.0106 0.0060 'International Tables Vol C Tables 4.2.6.8 and 6.1.1.4'

loop_
_geom_angle_atom_site_label_1
_geom_angle_atom_site_label_2
_geom_angle_atom_site_label_3
_geom_angle
C8 O1 C1 114.0(5)
C2 O2 C9 115.2(5)
C10 O3 C3 113.8(5)
C7 O4 C4 109.7(4)
C1 O5 C5 111.4(4)
C7 O6 C6 111.3(5)
O5 C1 O1 111.0(5)
O5 C1 C2 112.8(5)
O1 C1 C2 106.5(5)
O2 C2 C1 113.6(5)
O2 C2 C3 110.5(5)
C1 C2 C3 112.2(5)
O3 C3 C4 112.4(5)
O3 C3 C2 108.4(5)
C4 C3 C2 107.7(4)
O4 C4 C5 108.0(4)
O4 C4 C3 110.0(4)
C5 C4 C3 112.6(5)
O5 C5 C4 111.2(5)
O5 C5 C6 108.8(5)
C4 C5 C6 110.1(5)
O6 C6 C5 107.8(5)
O6 C7 O4 110.9(5)
O6 C7 C11 108.9(5)
O4 C7 C11 107.8(4)
C12 C11 C16 117.1(6)
C12 C11 C7 122.3(6)
C16 C11 C7 120.5(6)
C13 C12 C11 122.0(7)
C12 C13 C14 120.3(7)
C13 C14 C15 119.3(7)
C16 C15 C14 120.1(7)
C15 C16 C11 121.2(7)

loop_
_geom_bond_atom_site_label_1
_geom_bond_atom_site_label_2
_geom_bond_site_symmetry_2
_geom_bond_distance
_geom_bond_publ_flag
O1 C8 . 1.421(8) ?
O1 C1 . 1.428(7) ?
O2 C2 . 1.380(7) ?
O2 C9 . 1.411(8) ?
O3 C10 . 1.418(7) ?
O3 C3 . 1.420(7) ?
O4 C7 . 1.423(6) y
O4 C4 . 1.446(6) y
O5 C1 . 1.417(7) y
O5 C5 . 1.430(6) y
O6 C7 . 1.406(7) y
O6 C6 . 1.429(7) y
C1 C2 . 1.509(9) y
C2 C3 . 1.522(7) y
C3 C4 . 1.488(8) y
C4 C5 . 1.480(8) y
C5 C6 . 1.493(8) y
C7 C11 . 1.488(8) y
C11 C12 . 1.387(9) ?
C11 C16 . 1.390(9) ?
C12 C13 . 1.363(9) ?
C13 C14 . 1.371(10) ?
C14 C15 . 1.381(9) ?
C15 C16 . 1.375(9) ?

loop_
_cod_related_entry_id
_cod_related_entry_database
_cod_related_entry_code
1 ChemSpider 9060051
